data_7218761
loop_
_publ_author_name
'Zhang, Xinyuan'
'Jiang, Xingxing'
'Li, Yin'
'Lin, Zheshuai'
'Zhang, Guochun'
'Wu, Yicheng'

_publ_section_title
;
 Synthesis, crystal growth, and second-order nonlinear optical properties
 of new configurationally locked polyene derivatives
;
_journal_issue 5
_journal_name_full CrystEngComm
_journal_page_first 1050
_journal_paper_doi 10.1039/C4CE01708K
_journal_volume 17
_journal_year 2015
_chemical_formula_sum 'C25 H22 N2'
_chemical_formula_weight 350.45
_chemical_name_systematic
; 
 ? 
;
_space_group_IT_number 14
_symmetry_cell_setting monoclinic
_symmetry_space_group_name_Hall '-P 2ybc'
_symmetry_space_group_name_H-M 'P 1 21/c 1'
_atom_sites_solution_hydrogens geom
_atom_sites_solution_primary direct
_atom_sites_solution_secondary difmap
_audit_creation_method SHELXL-97
_cell_angle_alpha 90.00
_cell_angle_beta 91.422(4)
_cell_angle_gamma 90.00
_cell_formula_units_Z 4
_cell_length_a 5.9789(15)
_cell_length_b 7.3765(18)
_cell_length_c 43.952(11)
_cell_measurement_reflns_used 6343
_cell_measurement_temperature 153(2)
_cell_measurement_theta_max 29.110
_cell_measurement_theta_min 2.761
_cell_volume 1937.8(8)
_computing_cell_refinement 'CrystalClear (Rigaku Inc., 2008)'
_computing_data_collection 'CrystalClear (Rigaku Inc., 2008)'
_computing_data_reduction 'CrystalClear (Rigaku Inc., 2008)'
_computing_structure_refinement 'SHELXL-97 (Sheldrick, 1997)'
_computing_structure_solution 'SHELXS-97 (Sheldrick, 1990)'
_diffrn_ambient_temperature 153(2)
_diffrn_detector_area_resol_mean 28.5714
_diffrn_measured_fraction_theta_full 0.997
_diffrn_measured_fraction_theta_max 0.997
_diffrn_measurement_device_type AFC10/Saturn724+
_diffrn_measurement_method 'phi and omega scans'
_diffrn_radiation_monochromator graphite
_diffrn_radiation_source 'Rotating Anode'
_diffrn_radiation_type MoK\a
_diffrn_radiation_wavelength 0.71073
_diffrn_reflns_av_R_equivalents 0.0510
_diffrn_reflns_av_sigmaI/netI 0.0407
_diffrn_reflns_limit_h_max 7
_diffrn_reflns_limit_h_min -7
_diffrn_reflns_limit_k_max 9
_diffrn_reflns_limit_k_min -9
_diffrn_reflns_limit_l_max 58
_diffrn_reflns_limit_l_min -57
_diffrn_reflns_number 22095
_diffrn_reflns_theta_full 28.00
_diffrn_reflns_theta_max 28.00
_diffrn_reflns_theta_min 2.78
_diffrn_standards_decay_% 0
_diffrn_standards_interval_count 0
_diffrn_standards_interval_time 0
_diffrn_standards_number 0
_exptl_absorpt_coefficient_mu 0.070
_exptl_absorpt_correction_type none
_exptl_crystal_colour Yellow
_exptl_crystal_density_diffrn 1.201
_exptl_crystal_density_method 'not measured'
_exptl_crystal_description Chip
_exptl_crystal_F_000 744
_exptl_crystal_size_max 0.50
_exptl_crystal_size_mid 0.20
_exptl_crystal_size_min 0.12
_refine_diff_density_max 0.515
_refine_diff_density_min -0.266
_refine_diff_density_rms 0.068
_refine_ls_extinction_coef 0.007(2)
_refine_ls_extinction_expression Fc^*^=kFc[1+0.001xFc^2^\l^3^/sin(2\q)]^-1/4^
_refine_ls_extinction_method SHELXL
_refine_ls_goodness_of_fit_ref 1.002
_refine_ls_hydrogen_treatment constr
_refine_ls_matrix_type full
_refine_ls_number_parameters 247
_refine_ls_number_reflns 4667
_refine_ls_number_restraints 0
_refine_ls_restrained_S_all 1.002
_refine_ls_R_factor_all 0.0993
_refine_ls_R_factor_gt 0.0892
_refine_ls_shift/su_max 0.000
_refine_ls_shift/su_mean 0.000
_refine_ls_structure_factor_coef Fsqd
_refine_ls_weighting_details 'calc w=1/[\s^2^(Fo^2^)+(0.0651P)^2^+3.8600P] where P=(Fo^2^+2Fc^2^)/3'
_refine_ls_weighting_scheme calc
_refine_ls_wR_factor_gt 0.2023
_refine_ls_wR_factor_ref 0.2094
_reflns_number_gt 4117
_reflns_number_total 4667
_reflns_threshold_expression >2sigma(I)
_cod_data_source_file c4ce01708k2.cif
_cod_data_source_block bo3044
_cod_depositor_comments
;
The following automatic conversions were performed:

'_symmetry_cell_setting' value 'Monoclinic' changed to 'monoclinic'
according to
/usr/data/users/saulius/crontab/automatic-downloads/rss-feeds/RSC/lib/dictionaries/cif_core.dic
dictionary named 'cif_core.dic' version 2.4.2 from 2011-04-26.

Automatic conversion script
Id: cif_fix_values 2827 2014-09-09 07:05:25Z andrius 

 Adding full bibliography for 7218757--7218761.cif.
;
_cod_original_sg_symbol_H-M P2(1)/c
_cod_database_code 7218761

loop_
_symmetry_equiv_pos_as_xyz
'x, y, z'
'-x, y+1/2, -z+1/2'
'-x, -y, -z'
'x, -y-1/2, z-1/2'

loop_
_atom_site_label
_atom_site_type_symbol
_atom_site_fract_x
_atom_site_fract_y
_atom_site_fract_z
_atom_site_U_iso_or_equiv
_atom_site_adp_type
_atom_site_occupancy
_atom_site_symmetry_multiplicity
_atom_site_calc_flag
_atom_site_refinement_flags
N1 N -0.5392(5) 0.0999(4) 0.11084(6) 0.0491(7) Uani 1 1 d .
N2 N -0.6022(4) 0.2756(4) 0.01715(6) 0.0452(7) Uani 1 1 d .
C1 C 1.0236(4) 0.6847(3) 0.27115(5) 0.0256(5) Uani 1 1 d .
H1 H 1.1025 0.7357 0.2547 0.031 Uiso 1 1 calc R
C2 C 1.1214(4) 0.6869(3) 0.30024(6) 0.0291(5) Uani 1 1 d .
H2 H 1.2649 0.7396 0.3035 0.035 Uiso 1 1 calc R
C3 C 1.0092(4) 0.6120(3) 0.32454(6) 0.0293(5) Uani 1 1 d .
H3 H 1.0758 0.6128 0.3444 0.035 Uiso 1 1 calc R
C4 C 0.7989(5) 0.5359(4) 0.31960(6) 0.0305(5) Uani 1 1 d .
H4 H 0.7209 0.4853 0.3362 0.037 Uiso 1 1 calc R
C5 C 0.7022(4) 0.5336(3) 0.29058(5) 0.0271(5) Uani 1 1 d .
H5 H 0.5590 0.4799 0.2875 0.033 Uiso 1 1 calc R
C6 C 0.8119(4) 0.6090(3) 0.26557(5) 0.0211(5) Uani 1 1 d .
C7 C 0.7062(4) 0.6085(3) 0.23446(5) 0.0215(5) Uani 1 1 d .
C8 C 0.4978(4) 0.5236(3) 0.22892(5) 0.0255(5) Uani 1 1 d .
H8 H 0.4261 0.4646 0.2452 0.031 Uiso 1 1 calc R
C9 C 0.3950(4) 0.5240(3) 0.20043(6) 0.0262(5) Uani 1 1 d .
H9 H 0.2545 0.4654 0.1976 0.031 Uiso 1 1 calc R
C10 C 0.4948(4) 0.6096(3) 0.17558(5) 0.0237(5) Uani 1 1 d .
C11 C 0.7029(4) 0.6931(3) 0.18099(5) 0.0268(5) Uani 1 1 d .
H11 H 0.7751 0.7514 0.1647 0.032 Uiso 1 1 calc R
C12 C 0.8052(4) 0.6922(3) 0.20962(5) 0.0259(5) Uani 1 1 d .
H12 H 0.9462 0.7501 0.2125 0.031 Uiso 1 1 calc R
C13 C 0.3885(4) 0.6182(3) 0.14534(5) 0.0262(5) Uani 1 1 d .
H13 H 0.4588 0.6902 0.1304 0.031 Uiso 1 1 calc R
C14 C 0.1981(4) 0.5316(4) 0.13706(6) 0.0295(5) Uani 1 1 d .
H14 H 0.1289 0.4600 0.1521 0.035 Uiso 1 1 calc R
C15 C 0.0890(4) 0.5379(3) 0.10720(5) 0.0271(5) Uani 1 1 d .
C16 C -0.0925(4) 0.4306(4) 0.10184(6) 0.0302(5) Uani 1 1 d .
H16 H -0.1476 0.3605 0.1182 0.036 Uiso 1 1 calc R
C17 C -0.2041(4) 0.4186(3) 0.07279(6) 0.0267(5) Uani 1 1 d .
C18 C -0.1103(4) 0.5250(4) 0.04691(5) 0.0289(5) Uani 1 1 d .
H18A H -0.2327 0.5536 0.0321 0.035 Uiso 1 1 calc R
H18B H 0.0004 0.4492 0.0364 0.035 Uiso 1 1 calc R
C19 C 0.0028(4) 0.7026(4) 0.05726(6) 0.0290(5) Uani 1 1 d .
C20 C 0.1762(4) 0.6602(4) 0.08262(5) 0.0279(5) Uani 1 1 d .
H20A H 0.3077 0.6019 0.0735 0.034 Uiso 1 1 calc R
H20B H 0.2271 0.7755 0.0920 0.034 Uiso 1 1 calc R
C21 C -0.1725(5) 0.8350(4) 0.06878(7) 0.0407(7) Uani 1 1 d .
H21A H -0.2833 0.8596 0.0525 0.049 Uiso 1 1 calc R
H21B H -0.0994 0.9485 0.0750 0.049 Uiso 1 1 calc R
H21C H -0.2472 0.7818 0.0863 0.049 Uiso 1 1 calc R
C22 C 0.1225(5) 0.7848(5) 0.03032(6) 0.0420(7) Uani 1 1 d .
H22A H 0.0125 0.8158 0.0143 0.050 Uiso 1 1 calc R
H22B H 0.2295 0.6968 0.0225 0.050 Uiso 1 1 calc R
H22C H 0.2023 0.8945 0.0369 0.050 Uiso 1 1 calc R
C23 C -0.3867(4) 0.3059(4) 0.06849(6) 0.0280(5) Uani 1 1 d .
C24 C -0.4712(4) 0.1949(4) 0.09225(6) 0.0328(6) Uani 1 1 d .
C25 C -0.5032(4) 0.2904(4) 0.03967(6) 0.0326(6) Uani 1 1 d .

loop_
_atom_site_aniso_label
_atom_site_aniso_U_11
_atom_site_aniso_U_22
_atom_site_aniso_U_33
_atom_site_aniso_U_23
_atom_site_aniso_U_13
_atom_site_aniso_U_12
N1 0.0630(18) 0.0415(15) 0.0435(14) -0.0020(12) 0.0141(13) -0.0129(13)
N2 0.0391(13) 0.0568(17) 0.0390(13) 0.0033(12) -0.0124(11) -0.0109(12)
C1 0.0254(11) 0.0244(11) 0.0269(11) 0.0004(9) 0.0006(9) -0.0019(9)
C2 0.0280(12) 0.0258(12) 0.0333(13) -0.0024(10) -0.0040(10) -0.0008(10)
C3 0.0382(13) 0.0247(12) 0.0247(11) -0.0034(9) -0.0062(10) 0.0042(10)
C4 0.0411(14) 0.0281(13) 0.0225(11) 0.0010(10) 0.0038(10) -0.0014(11)
C5 0.0280(12) 0.0272(12) 0.0261(12) -0.0011(9) 0.0019(9) -0.0015(10)
C6 0.0236(11) 0.0175(10) 0.0222(10) -0.0021(8) 0.0006(8) 0.0009(8)
C7 0.0233(11) 0.0182(10) 0.0228(10) -0.0009(8) -0.0003(8) 0.0014(8)
C8 0.0264(11) 0.0262(12) 0.0240(11) 0.0027(9) 0.0012(9) -0.0033(9)
C9 0.0248(11) 0.0242(11) 0.0296(12) 0.0002(9) -0.0014(9) -0.0039(9)
C10 0.0267(11) 0.0207(11) 0.0235(11) -0.0008(9) -0.0016(9) 0.0020(9)
C11 0.0296(12) 0.0279(12) 0.0229(11) 0.0016(9) 0.0030(9) -0.0037(10)
C12 0.0233(11) 0.0270(12) 0.0274(12) 0.0003(10) 0.0008(9) -0.0050(9)
C13 0.0308(12) 0.0236(11) 0.0241(11) 0.0004(9) 0.0000(9) 0.0006(9)
C14 0.0347(13) 0.0268(12) 0.0268(12) 0.0043(10) -0.0053(10) -0.0030(10)
C15 0.0298(12) 0.0241(12) 0.0272(12) -0.0005(9) -0.0032(9) 0.0003(10)
C16 0.0348(13) 0.0288(13) 0.0266(12) 0.0046(10) -0.0045(10) -0.0047(10)
C17 0.0278(12) 0.0222(11) 0.0300(12) 0.0003(9) -0.0034(9) 0.0019(9)
C18 0.0287(12) 0.0326(13) 0.0251(11) 0.0025(10) -0.0030(9) -0.0041(10)
C19 0.0282(12) 0.0320(13) 0.0267(12) 0.0054(10) -0.0026(9) -0.0031(10)
C20 0.0274(12) 0.0290(12) 0.0272(12) 0.0003(10) -0.0014(9) -0.0007(10)
C21 0.0364(15) 0.0303(14) 0.0551(18) 0.0056(13) -0.0032(13) 0.0053(12)
C22 0.0427(16) 0.0511(18) 0.0317(14) 0.0099(13) -0.0050(12) -0.0157(14)
C23 0.0271(12) 0.0279(12) 0.0289(12) 0.0005(10) -0.0025(9) 0.0019(10)
C24 0.0344(13) 0.0308(13) 0.0334(13) -0.0066(11) 0.0027(11) -0.0042(11)
C25 0.0263(12) 0.0340(14) 0.0374(14) -0.0003(11) -0.0014(11) -0.0017(11)

loop_
_atom_type_symbol
_atom_type_description
_atom_type_scat_dispersion_real
_atom_type_scat_dispersion_imag
_atom_type_scat_source
C C 0.0033 0.0016 'International Tables Vol C Tables 4.2.6.8 and 6.1.1.4'
H H 0.0000 0.0000 'International Tables Vol C Tables 4.2.6.8 and 6.1.1.4'
N N 0.0061 0.0033 'International Tables Vol C Tables 4.2.6.8 and 6.1.1.4'

loop_
_geom_angle_atom_site_label_1
_geom_angle_atom_site_label_2
_geom_angle_atom_site_label_3
_geom_angle
C2 C1 C6 121.5(2)
C2 C1 H1 119.3
C6 C1 H1 119.3
C3 C2 C1 120.1(2)
C3 C2 H2 120.0
C1 C2 H2 120.0
C4 C3 C2 119.5(2)
C4 C3 H3 120.2
C2 C3 H3 120.2
C5 C4 C3 120.2(2)
C5 C4 H4 119.9
C3 C4 H4 119.9
C4 C5 C6 121.4(2)
C4 C5 H5 119.3
C6 C5 H5 119.3
C1 C6 C5 117.2(2)
C1 C6 C7 121.5(2)
C5 C6 C7 121.3(2)
C12 C7 C8 116.8(2)
C12 C7 C6 122.4(2)
C8 C7 C6 120.8(2)
C9 C8 C7 121.8(2)
C9 C8 H8 119.1
C7 C8 H8 119.1
C8 C9 C10 121.1(2)
C8 C9 H9 119.4
C10 C9 H9 119.4
C11 C10 C9 117.2(2)
C11 C10 C13 119.9(2)
C9 C10 C13 122.9(2)
C12 C11 C10 121.5(2)
C12 C11 H11 119.3
C10 C11 H11 119.3
C11 C12 C7 121.7(2)
C11 C12 H12 119.2
C7 C12 H12 119.2
C14 C13 C10 124.8(2)
C14 C13 H13 117.6
C10 C13 H13 117.6
C13 C14 C15 125.9(2)
C13 C14 H14 117.1
C15 C14 H14 117.1
C16 C15 C14 118.5(2)
C16 C15 C20 120.8(2)
C14 C15 C20 120.7(2)
C15 C16 C17 123.0(2)
C15 C16 H16 118.5
C17 C16 H16 118.5
C23 C17 C16 120.7(2)
C23 C17 C18 121.3(2)
C16 C17 C18 118.0(2)
C17 C18 C19 113.0(2)
C17 C18 H18A 109.0
C19 C18 H18A 109.0
C17 C18 H18B 109.0
C19 C18 H18B 109.0
H18A C18 H18B 107.8
C22 C19 C21 110.0(2)
C22 C19 C20 108.9(2)
C21 C19 C20 110.2(2)
C22 C19 C18 108.7(2)
C21 C19 C18 110.0(2)
C20 C19 C18 109.0(2)
C15 C20 C19 113.7(2)
C15 C20 H20A 108.8
C19 C20 H20A 108.8
C15 C20 H20B 108.8
C19 C20 H20B 108.8
H20A C20 H20B 107.7
C19 C21 H21A 109.5
C19 C21 H21B 109.5
H21A C21 H21B 109.5
C19 C21 H21C 109.5
H21A C21 H21C 109.5
H21B C21 H21C 109.5
C19 C22 H22A 109.5
C19 C22 H22B 109.5
H22A C22 H22B 109.5
C19 C22 H22C 109.5
H22A C22 H22C 109.5
H22B C22 H22C 109.5
C17 C23 C24 122.5(2)
C17 C23 C25 122.3(2)
C24 C23 C25 115.3(2)
N1 C24 C23 177.7(3)
N2 C25 C23 177.7(3)

loop_
_geom_bond_atom_site_label_1
_geom_bond_atom_site_label_2
_geom_bond_distance
N1 C24 1.158(4)
N2 C25 1.146(3)
C1 C2 1.393(3)
C1 C6 1.400(3)
C1 H1 0.9500
C2 C3 1.390(4)
C2 H2 0.9500
C3 C4 1.389(4)
C3 H3 0.9500
C4 C5 1.388(3)
C4 H4 0.9500
C5 C6 1.408(3)
C5 H5 0.9500
C6 C7 1.492(3)
C7 C12 1.399(3)
C7 C8 1.410(3)
C8 C9 1.381(3)
C8 H8 0.9500
C9 C10 1.407(3)
C9 H9 0.9500
C10 C11 1.403(3)
C10 C13 1.460(3)
C11 C12 1.386(3)
C11 H11 0.9500
C12 H12 0.9500
C13 C14 1.348(3)
C13 H13 0.9500
C14 C15 1.452(3)
C14 H14 0.9500
C15 C16 1.359(3)
C15 C20 1.510(3)
C16 C17 1.429(3)
C16 H16 0.9500
C17 C23 1.381(3)
C17 C18 1.502(3)
C18 C19 1.538(4)
C18 H18A 0.9900
C18 H18B 0.9900
C19 C22 1.524(4)
C19 C21 1.528(4)
C19 C20 1.536(3)
C20 H20A 0.9900
C20 H20B 0.9900
C21 H21A 0.9800
C21 H21B 0.9800
C21 H21C 0.9800
C22 H22A 0.9800
C22 H22B 0.9800
C22 H22C 0.9800
C23 C24 1.429(4)
C23 C25 1.435(3)

loop_
_geom_torsion_atom_site_label_1
_geom_torsion_atom_site_label_2
_geom_torsion_atom_site_label_3
_geom_torsion_atom_site_label_4
_geom_torsion
C6 C1 C2 C3 0.4(4)
C1 C2 C3 C4 -0.3(4)
C2 C3 C4 C5 0.5(4)
C3 C4 C5 C6 -0.7(4)
C2 C1 C6 C5 -0.5(3)
C2 C1 C6 C7 179.3(2)
C4 C5 C6 C1 0.7(4)
C4 C5 C6 C7 -179.2(2)
C1 C6 C7 C12 -3.9(3)
C5 C6 C7 C12 175.9(2)
C1 C6 C7 C8 176.8(2)
C5 C6 C7 C8 -3.4(3)
C12 C7 C8 C9 -0.4(4)
C6 C7 C8 C9 178.9(2)
C7 C8 C9 C10 0.0(4)
C8 C9 C10 C11 0.4(4)
C8 C9 C10 C13 -177.9(2)
C9 C10 C11 C12 -0.4(4)
C13 C10 C11 C12 178.0(2)
C10 C11 C12 C7 0.0(4)
C8 C7 C12 C11 0.4(4)
C6 C7 C12 C11 -178.9(2)
C11 C10 C13 C14 174.7(2)
C9 C10 C13 C14 -7.0(4)
C10 C13 C14 C15 -180.0(2)
C13 C14 C15 C16 174.6(3)
C13 C14 C15 C20 -5.1(4)
C14 C15 C16 C17 -176.3(2)
C20 C15 C16 C17 3.4(4)
C15 C16 C17 C23 179.3(2)
C15 C16 C17 C18 2.2(4)
C23 C17 C18 C19 151.3(2)
C16 C17 C18 C19 -31.5(3)
C17 C18 C19 C22 171.4(2)
C17 C18 C19 C21 -68.1(3)
C17 C18 C19 C20 52.9(3)
C16 C15 C20 C19 20.8(3)
C14 C15 C20 C19 -159.5(2)
C22 C19 C20 C15 -165.9(2)
C21 C19 C20 C15 73.3(3)
C18 C19 C20 C15 -47.5(3)
C16 C17 C23 C24 -0.9(4)
C18 C17 C23 C24 176.2(2)
C16 C17 C23 C25 179.9(2)
C18 C17 C23 C25 -3.0(4)
C17 C23 C24 N1 -127(8)
C25 C23 C24 N1 52(8)
C17 C23 C25 N2 -161(8)
C24 C23 C25 N2 20(8)
